data_4002342
loop_
_publ_author_name
'Jung, D.'
'Kim, S.-J.'
'Lee, B.-H.'
'Kang, W.'

_publ_section_title
;
 Synthesis, characterization, and electronic structure of a new molybdenum
 bronze Sn Mo4 O6
;
_journal_name_full 'Chemistry of Materials (1,1989-)'
_journal_page_first 1625
_journal_page_last 1629
_journal_volume 13
_journal_year 2001
_chemical_formula_sum 'Mo4 O6 Sn'
_chemical_name_systematic 'Sn Mo4 O6'
_space_group_IT_number 127
_symmetry_space_group_name_Hall '-P 4 2ab'
_symmetry_space_group_name_H-M 'P 4/m b m'
_cell_angle_alpha 90
_cell_angle_beta 90
_cell_angle_gamma 90
_cell_formula_units_Z 2
_cell_length_a 9.5804
_cell_length_b 9.5804
_cell_length_c 2.8436
_cell_volume 260.997
_citation_journal_id_ASTM CMATEX
_cod_data_source_file Jung_CMATEX_2001_937.cif
_cod_data_source_block Mo4O6Sn1
_cod_original_cell_volume 260.9972
_cod_original_formula_sum 'Mo4 O6 Sn1'
_cod_database_code 4002342

loop_
_symmetry_equiv_pos_as_xyz
x,y,z
-y,x,z
-x,-y,z
y,-x,z
x+1/2,-y+1/2,-z
y+1/2,x+1/2,-z
-x+1/2,y+1/2,-z
-y+1/2,-x+1/2,-z
-x,-y,-z
y,-x,-z
x,y,-z
-y,x,-z
-x-1/2,y-1/2,z
-y-1/2,-x-1/2,z
x-1/2,-y-1/2,z
y-1/2,x-1/2,z

loop_
_atom_site_label
_atom_site_type_symbol
_atom_site_fract_x
_atom_site_fract_y
_atom_site_fract_z
_atom_site_occupancy
_atom_site_U_iso_or_equiv
Sn1 Sn+2 0 0 0 1 0.0
Mo2 Mo+2 0.6446 0.1446 0.5 1 0.0
Mo1 Mo+2 0.3979 0.1021 0 1 0.0
O1 O-2 0.2927 0.2073 0.5 1 0.0
O2 O-2 0.2359 -0.0412 0 1 0.0
